data_7011189
loop_
_publ_author_name
'Andr\'e-Bentabet, Emmanuelle'
'Broussier, Roland'
'Amardeil, R\'egine'
'Hierso, Jean-Cyrille'
'Richard, Philippe'
'Fasseur, Dominique'
'Gautheron, Bernard'
'Meunier, Philippe'

_publ_section_title
;
 Different coordination modes of a 1,1',2,2'-ferrocenyltetraphosphine:
 bi- and tri-dentate behaviour with group 6 and 7 transition metals
;
_journal_issue 11
_journal_name_full 'Journal of the Chemical Society, Dalton Transactions'
_journal_page_first 2322
_journal_paper_doi 10.1039/b108833p
_journal_year 2002
_chemical_formula_sum 'C76 H70 Fe Mo O3 P4'
_chemical_formula_weight 1306.99
_chemical_name_systematic
; 
? 
;
_space_group_IT_number 14
_symmetry_cell_setting monoclinic
_symmetry_space_group_name_Hall '-P 2ybc'
_symmetry_space_group_name_H-M 'P 1 21/c 1'
_atom_sites_solution_hydrogens geom
_atom_sites_solution_primary patterson
_atom_sites_solution_secondary difmap
_audit_creation_method SHELXL-97
_cell_angle_alpha 90.00
_cell_angle_beta 97.899(14)
_cell_angle_gamma 90.00
_cell_formula_units_Z 4
_cell_length_a 15.045(3)
_cell_length_b 17.246(3)
_cell_length_c 25.762(4)
_cell_measurement_reflns_used 25
_cell_measurement_temperature 293(2)
_cell_measurement_theta_max 18.2
_cell_measurement_theta_min 10.5
_cell_volume 6621(2)
_computing_cell_refinement 'CAD4 EXPRESS'
_computing_data_collection 'CAD4 EXPRESS'
_computing_data_reduction XCAD4PC
_computing_molecular_graphics ORTEP3
_computing_structure_refinement 'SHELXL-97 (Sheldrick, 1997)'
_computing_structure_solution 'SHELXS-97 (Sheldrick, 1990)'
_diffrn_ambient_temperature 293(2)
_diffrn_measured_fraction_theta_full 0.998
_diffrn_measured_fraction_theta_max 0.998
_diffrn_measurement_device_type CAD4
_diffrn_measurement_method \w
_diffrn_radiation_monochromator graphite
_diffrn_radiation_source 'fine-focus sealed tube'
_diffrn_radiation_type MoK\a
_diffrn_radiation_wavelength 0.71073
_diffrn_reflns_av_R_equivalents 0.0419
_diffrn_reflns_av_sigmaI/netI 0.1426
_diffrn_reflns_limit_h_max 18
_diffrn_reflns_limit_h_min -18
_diffrn_reflns_limit_k_max 0
_diffrn_reflns_limit_k_min -21
_diffrn_reflns_limit_l_max 32
_diffrn_reflns_limit_l_min 0
_diffrn_reflns_number 13744
_diffrn_reflns_theta_full 26.31
_diffrn_reflns_theta_max 26.31
_diffrn_reflns_theta_min 2.24
_diffrn_standards_decay_% 3
_diffrn_standards_interval_time 7200
_diffrn_standards_number 3
_exptl_absorpt_coefficient_mu 0.553
_exptl_absorpt_correction_type psi-scan
_exptl_crystal_density_diffrn 1.311
_exptl_crystal_density_method 'not measured'
_exptl_crystal_description prism
_exptl_crystal_F_000 2712
_exptl_crystal_size_max 0.32
_exptl_crystal_size_mid 0.28
_exptl_crystal_size_min 0.25
_refine_diff_density_max 0.633
_refine_diff_density_min -0.681
_refine_diff_density_rms 0.087
_refine_ls_extinction_method none
_refine_ls_goodness_of_fit_ref 1.011
_refine_ls_hydrogen_treatment mixed
_refine_ls_matrix_type full
_refine_ls_number_parameters 720
_refine_ls_number_reflns 13430
_refine_ls_number_restraints 0
_refine_ls_restrained_S_all 1.011
_refine_ls_R_factor_all 0.1645
_refine_ls_R_factor_gt 0.0456
_refine_ls_shift/su_max 0.009
_refine_ls_shift/su_mean 0.001
_refine_ls_structure_factor_coef Fsqd
_refine_ls_weighting_details 'calc w==1/[\s^2^(Fo^2^)+(0.0614P)^2^+0.0000P] where P==(Fo^2^+2Fc^2^)/3'
_refine_ls_weighting_scheme calc
_refine_ls_wR_factor_gt 0.1067
_refine_ls_wR_factor_ref 0.1315
_reflns_number_gt 7422
_reflns_number_total 13430
_reflns_threshold_expression >2sigma(I)
_cod_data_source_file b108833p.txt
_cod_data_source_block brou2a
_cod_original_sg_symbol_H-M P21/c
_cod_database_code 7011189

loop_
_symmetry_equiv_pos_as_xyz
'x, y, z'
'-x, y+1/2, -z+1/2'
'-x, -y, -z'
'x, -y-1/2, z-1/2'

loop_
_atom_site_label
_atom_site_type_symbol
_atom_site_fract_x
_atom_site_fract_y
_atom_site_fract_z
_atom_site_U_iso_or_equiv
_atom_site_adp_type
_atom_site_occupancy
_atom_site_symmetry_multiplicity
_atom_site_calc_flag
_atom_site_refinement_flags
_atom_site_disorder_assembly
_atom_site_disorder_group
Fe Fe 0.22351(3) 1.02806(3) 0.26253(2) 0.03005(14) Uani 1 1 d . . .
Mo Mo 0.34203(2) 0.829173(19) 0.198063(14) 0.03290(10) Uani 1 1 d . . .
P1 P 0.41355(6) 0.96256(6) 0.20538(4) 0.0320(2) Uani 1 1 d . . .
P2 P 0.22192(6) 0.91820(6) 0.15286(4) 0.0323(2) Uani 1 1 d . . .
P3 P 0.30957(7) 0.84580(6) 0.29333(4) 0.0338(2) Uani 1 1 d . . .
P4 P 0.35528(7) 1.02149(7) 0.38929(4) 0.0402(3) Uani 1 1 d . . .
C1 C 0.2282(3) 1.1339(2) 0.22065(15) 0.0357(9) Uani 1 1 d . . .
C2 C 0.3153(2) 1.1045(2) 0.23664(15) 0.0346(9) Uani 1 1 d . . .
H2 H 0.3608 1.1306 0.2578 0.045 Uiso 1 1 calc R . .
C3 C 0.3229(2) 1.0286(2) 0.21543(14) 0.0298(8) Uani 1 1 d . . .
C4 C 0.2361(2) 1.0099(2) 0.18625(14) 0.0296(8) Uani 1 1 d . . .
C5 C 0.1790(3) 1.0757(2) 0.19015(15) 0.0349(9) Uani 1 1 d . . .
H5 H 0.1193 1.0796 0.1751 0.045 Uiso 1 1 calc R . .
C6 C 0.2016(3) 1.2185(2) 0.22607(18) 0.0474(11) Uani 1 1 d . . .
C7 C 0.1031(3) 1.2314(3) 0.2078(2) 0.0792(17) Uani 1 1 d . . .
H7A H 0.0886 1.2134 0.1724 0.103 Uiso 1 1 calc R . .
H7B H 0.0897 1.2857 0.2094 0.103 Uiso 1 1 calc R . .
H7C H 0.0682 1.2032 0.2301 0.103 Uiso 1 1 calc R . .
C8 C 0.2262(4) 1.2464(3) 0.2822(2) 0.0726(16) Uani 1 1 d . . .
H8A H 0.2890 1.2378 0.2932 0.094 Uiso 1 1 calc R . .
H8B H 0.1918 1.2183 0.3047 0.094 Uiso 1 1 calc R . .
H8C H 0.2133 1.3008 0.2841 0.094 Uiso 1 1 calc R . .
C9 C 0.2565(4) 1.2638(3) 0.1903(2) 0.0700(15) Uani 1 1 d . . .
H9A H 0.3193 1.2559 0.2017 0.091 Uiso 1 1 calc R . .
H9B H 0.2428 1.3181 0.1919 0.091 Uiso 1 1 calc R . .
H9C H 0.2418 1.2458 0.1549 0.091 Uiso 1 1 calc R . .
C10 C 0.4529(2) 1.0093(2) 0.14841(15) 0.0368(9) Uani 1 1 d . . .
C11 C 0.4810(3) 0.9649(3) 0.10925(17) 0.0508(12) Uani 1 1 d . . .
H11 H 0.4734 0.9113 0.1095 0.066 Uiso 1 1 calc R . .
C12 C 0.5206(4) 0.9997(4) 0.0693(2) 0.0702(15) Uani 1 1 d . . .
H12 H 0.5407 0.9695 0.0434 0.091 Uiso 1 1 calc R . .
C13 C 0.5298(4) 1.0795(4) 0.0686(2) 0.0728(16) Uani 1 1 d . . .
H13 H 0.5553 1.1031 0.0417 0.095 Uiso 1 1 calc R . .
C14 C 0.5018(4) 1.1234(3) 0.1067(2) 0.0700(15) Uani 1 1 d . . .
H14 H 0.5084 1.1770 0.1061 0.091 Uiso 1 1 calc R . .
C15 C 0.4635(3) 1.0888(3) 0.14663(19) 0.0531(12) Uani 1 1 d . . .
H15 H 0.4446 1.1194 0.1727 0.069 Uiso 1 1 calc R . .
C16 C 0.5147(2) 0.9863(2) 0.25062(15) 0.0339(9) Uani 1 1 d . . .
C17 C 0.5934(3) 0.9504(3) 0.24029(18) 0.0499(12) Uani 1 1 d . . .
H17 H 0.5911 0.9136 0.2137 0.065 Uiso 1 1 calc R . .
C18 C 0.6748(3) 0.9691(3) 0.2692(2) 0.0566(13) Uani 1 1 d . . .
H18 H 0.7272 0.9454 0.2618 0.074 Uiso 1 1 calc R . .
C19 C 0.6783(3) 1.0223(3) 0.3084(2) 0.0619(14) Uani 1 1 d . . .
H19 H 0.7331 1.0343 0.3281 0.080 Uiso 1 1 calc R . .
C20 C 0.6028(3) 1.0579(3) 0.31910(19) 0.0600(13) Uani 1 1 d . . .
H20 H 0.6062 1.0952 0.3454 0.078 Uiso 1 1 calc R . .
C21 C 0.5201(3) 1.0390(2) 0.29092(17) 0.0451(11) Uani 1 1 d . . .
H21 H 0.4682 1.0622 0.2994 0.059 Uiso 1 1 calc R . .
C22 C 0.2365(3) 0.9436(3) 0.08548(16) 0.0408(10) Uani 1 1 d . . .
C23 C 0.2569(3) 1.0188(3) 0.07069(18) 0.0566(13) Uani 1 1 d . . .
H23 H 0.2627 1.0585 0.0954 0.074 Uiso 1 1 calc R . .
C24 C 0.2684(4) 1.0346(4) 0.0190(2) 0.0789(18) Uani 1 1 d . . .
H24 H 0.2822 1.0848 0.0094 0.103 Uiso 1 1 calc R . .
C25 C 0.2597(4) 0.9769(5) -0.0179(2) 0.090(2) Uani 1 1 d . . .
H25 H 0.2673 0.9876 -0.0524 0.117 Uiso 1 1 calc R . .
C26 C 0.2394(4) 0.9025(4) -0.0033(2) 0.0804(19) Uani 1 1 d . . .
H26 H 0.2335 0.8631 -0.0281 0.105 Uiso 1 1 calc R . .
C27 C 0.2279(3) 0.8864(3) 0.04786(18) 0.0597(13) Uani 1 1 d . . .
H27 H 0.2142 0.8361 0.0570 0.078 Uiso 1 1 calc R . .
C28 C 0.1005(2) 0.9004(2) 0.14177(15) 0.0370(10) Uani 1 1 d . . .
C29 C 0.0636(3) 0.8363(3) 0.16318(18) 0.0499(11) Uani 1 1 d . . .
H29 H 0.1003 0.8027 0.1847 0.065 Uiso 1 1 calc R . .
C30 C -0.0279(3) 0.8219(3) 0.1527(2) 0.0739(16) Uani 1 1 d . . .
H30 H -0.0521 0.7783 0.1668 0.096 Uiso 1 1 calc R . .
C31 C -0.0825(3) 0.8718(4) 0.1216(2) 0.0738(17) Uani 1 1 d . . .
H31 H -0.1439 0.8624 0.1152 0.096 Uiso 1 1 calc R . .
C32 C -0.0477(3) 0.9350(3) 0.1000(2) 0.0619(14) Uani 1 1 d . . .
H32 H -0.0853 0.9687 0.0791 0.080 Uiso 1 1 calc R . .
C33 C 0.0440(3) 0.9492(3) 0.10933(17) 0.0485(11) Uani 1 1 d . . .
H33 H 0.0678 0.9916 0.0937 0.063 Uiso 1 1 calc R . .
C34 C 0.1098(2) 1.0018(2) 0.29974(15) 0.0355(9) Uani 1 1 d . . .
C35 C 0.1766(2) 1.0418(2) 0.33385(14) 0.0359(9) Uani 1 1 d . . .
H35 H 0.1680 1.0892 0.3496 0.047 Uiso 1 1 calc R . .
C36 C 0.2586(2) 0.9993(2) 0.34057(14) 0.0355(9) Uani 1 1 d . . .
C37 C 0.2431(2) 0.9305(2) 0.30803(14) 0.0331(9) Uani 1 1 d . . .
C38 C 0.1518(2) 0.9350(2) 0.28254(15) 0.0350(9) Uani 1 1 d . . .
H38 H 0.1246 0.8994 0.2583 0.046 Uiso 1 1 calc R . .
C39 C 0.0090(3) 1.0175(3) 0.29230(18) 0.0464(11) Uani 1 1 d . . .
C40 C -0.0351(3) 0.9967(4) 0.2385(2) 0.101(2) Uani 1 1 d . . .
H40A H -0.0220 0.9436 0.2312 0.132 Uiso 1 1 calc R . .
H40B H -0.0128 1.0298 0.2133 0.132 Uiso 1 1 calc R . .
H40C H -0.0988 1.0033 0.2365 0.132 Uiso 1 1 calc R . .
C41 C -0.0276(3) 0.9663(4) 0.3326(2) 0.093(2) Uani 1 1 d . . .
H41A H 0.0008 0.9798 0.3671 0.121 Uiso 1 1 calc R . .
H41B H -0.0154 0.9129 0.3256 0.121 Uiso 1 1 calc R . .
H41C H -0.0912 0.9738 0.3304 0.121 Uiso 1 1 calc R . .
C42 C -0.0116(4) 1.1006(3) 0.3034(3) 0.106(2) Uani 1 1 d . . .
H42A H 0.0166 1.1142 0.3379 0.137 Uiso 1 1 calc R . .
H42B H -0.0753 1.1072 0.3013 0.137 Uiso 1 1 calc R . .
H42C H 0.0108 1.1335 0.2781 0.137 Uiso 1 1 calc R . .
C43 C 0.4013(3) 0.8416(2) 0.34876(16) 0.0394(10) Uani 1 1 d . . .
C44 C 0.3851(3) 0.8235(3) 0.39867(17) 0.0480(11) Uani 1 1 d . . .
H44 H 0.3265 0.8136 0.4045 0.062 Uiso 1 1 calc R . .
C45 C 0.4534(4) 0.8196(3) 0.44048(18) 0.0604(13) Uani 1 1 d . . .
H45 H 0.4406 0.8075 0.4738 0.078 Uiso 1 1 calc R . .
C46 C 0.5397(4) 0.8338(3) 0.4324(2) 0.0647(15) Uani 1 1 d . . .
H46 H 0.5857 0.8330 0.4604 0.084 Uiso 1 1 calc R . .
C47 C 0.5589(3) 0.8495(3) 0.3821(2) 0.0631(14) Uani 1 1 d . . .
H47 H 0.6179 0.8577 0.3765 0.082 Uiso 1 1 calc R . .
C48 C 0.4899(3) 0.8529(2) 0.34039(18) 0.0479(11) Uani 1 1 d . . .
H48 H 0.5029 0.8627 0.3068 0.062 Uiso 1 1 calc R . .
C49 C 0.2427(3) 0.7637(2) 0.31529(16) 0.0452(11) Uani 1 1 d . . .
H49 H 0.2699 0.8068 0.3025 0.059 Uiso 1 1 calc R . .
C50 C 0.1681(3) 0.7728(3) 0.34017(18) 0.0548(12) Uani 1 1 d . . .
H50 H 0.1445 0.8219 0.3443 0.071 Uiso 1 1 calc R . .
C51 C 0.1284(4) 0.7075(4) 0.3592(2) 0.0752(17) Uani 1 1 d . . .
H51 H 0.0778 0.7131 0.3758 0.098 Uiso 1 1 calc R . .
C52 C 0.1632(5) 0.6354(4) 0.3535(2) 0.0805(19) Uani 1 1 d . . .
H52 H 0.1364 0.5923 0.3665 0.105 Uiso 1 1 calc R . .
C53 C 0.2368(5) 0.6263(3) 0.3290(2) 0.0810(18) Uani 1 1 d . . .
H53 H 0.2604 0.5771 0.3253 0.105 Uiso 1 1 calc R . .
C54 C 0.2770(4) 0.6910(3) 0.30936(19) 0.0601(14) Uani 1 1 d . . .
H54 H 0.3271 0.6848 0.2923 0.078 Uiso 1 1 calc R . .
C55 C 0.3157(3) 0.9821(3) 0.44772(16) 0.0471(11) Uani 1 1 d . . .
C56 C 0.3711(4) 0.9929(3) 0.49523(19) 0.0709(15) Uani 1 1 d . . .
H56 H 0.4229 1.0223 0.4956 0.092 Uiso 1 1 calc R . .
C57 C 0.3523(5) 0.9621(4) 0.5408(2) 0.105(2) Uani 1 1 d . . .
H57 H 0.3896 0.9717 0.5720 0.137 Uiso 1 1 calc R . .
C58 C 0.2777(6) 0.9169(4) 0.5403(2) 0.112(3) Uani 1 1 d . . .
H58 H 0.2662 0.8929 0.5710 0.146 Uiso 1 1 calc R . .
C59 C 0.2186(5) 0.9062(4) 0.4944(2) 0.090(2) Uani 1 1 d . . .
H59 H 0.1665 0.8773 0.4948 0.117 Uiso 1 1 calc R . .
C60 C 0.2376(4) 0.9387(3) 0.44780(19) 0.0614(14) Uani 1 1 d . . .
H60 H 0.1985 0.9316 0.4169 0.080 Uiso 1 1 calc R . .
C61 C 0.3392(3) 1.1255(3) 0.40244(16) 0.0469(11) Uani 1 1 d . . .
C62 C 0.2734(3) 1.1548(3) 0.42925(18) 0.0556(12) Uani 1 1 d . . .
H62 H 0.2313 1.1214 0.4403 0.072 Uiso 1 1 calc R . .
C63 C 0.2692(4) 1.2326(3) 0.4398(2) 0.0676(15) Uani 1 1 d . . .
H63 H 0.2251 1.2512 0.4586 0.088 Uiso 1 1 calc R . .
C64 C 0.3286(4) 1.2823(3) 0.4231(2) 0.0787(17) Uani 1 1 d . . .
H64 H 0.3245 1.3350 0.4300 0.102 Uiso 1 1 calc R . .
C65 C 0.3952(4) 1.2557(3) 0.3961(3) 0.0812(18) Uani 1 1 d . . .
H65 H 0.4362 1.2901 0.3849 0.106 Uiso 1 1 calc R . .
C66 C 0.4004(3) 1.1774(3) 0.3859(2) 0.0621(14) Uani 1 1 d . . .
H66 H 0.4454 1.1591 0.3676 0.081 Uiso 1 1 calc R . .
O1 O 0.3881(2) 0.7699(2) 0.09087(15) 0.0802(12) Uani 1 1 d . . .
O2 O 0.5111(2) 0.7301(2) 0.23779(15) 0.0735(11) Uani 1 1 d . . .
O3 O 0.2185(2) 0.68425(19) 0.17814(16) 0.0745(11) Uani 1 1 d . . .
C67 C 0.3712(3) 0.7969(3) 0.12930(19) 0.0478(11) Uani 1 1 d . . .
C68 C 0.4485(3) 0.7676(2) 0.22548(17) 0.0452(11) Uani 1 1 d . . .
C69 C 0.2651(3) 0.7371(3) 0.18851(19) 0.0488(11) Uani 1 1 d . . .
C70 C 0.0433(9) 1.3369(9) 0.5344(5) 0.240(6) Uiso 1 1 d . . .
C71 C 0.0498(6) 1.2605(4) 0.5211(3) 0.187(4) Uiso 1 1 d G . .
C72 C 0.1047(5) 1.2053(6) 0.5467(3) 0.196(5) Uiso 1 1 d G . .
H72 H 0.1435 1.2183 0.5767 0.255 Uiso 1 1 calc R . .
C73 C 0.1023(5) 1.1308(5) 0.5281(3) 0.216(5) Uiso 1 1 d G . .
H73 H 0.1396 1.0933 0.5455 0.281 Uiso 1 1 calc R . .
C74 C 0.0452(6) 1.1116(4) 0.4840(3) 0.195(5) Uiso 1 1 d G . .
H74 H 0.0436 1.0610 0.4715 0.253 Uiso 1 1 calc R . .
C75 C -0.0096(5) 1.1668(5) 0.4584(3) 0.202(5) Uiso 1 1 d G . .
H75 H -0.0485 1.1537 0.4284 0.263 Uiso 1 1 calc R . .
C76 C -0.0073(5) 1.2412(5) 0.4769(3) 0.166(4) Uiso 1 1 d G . .
H76 H -0.0446 1.2787 0.4595 0.216 Uiso 1 1 calc R . .

loop_
_atom_site_aniso_label
_atom_site_aniso_U_11
_atom_site_aniso_U_22
_atom_site_aniso_U_33
_atom_site_aniso_U_23
_atom_site_aniso_U_13
_atom_site_aniso_U_12
Fe 0.0275(3) 0.0272(3) 0.0356(3) -0.0002(2) 0.0047(2) 0.0015(2)
Mo 0.02851(18) 0.02678(18) 0.0430(2) -0.00344(17) 0.00343(14) 0.00080(15)
P1 0.0256(5) 0.0298(5) 0.0408(6) -0.0009(5) 0.0056(4) -0.0001(4)
P2 0.0292(5) 0.0318(6) 0.0355(6) -0.0020(5) 0.0027(4) -0.0008(4)
P3 0.0315(5) 0.0264(6) 0.0428(6) 0.0027(5) 0.0029(5) 0.0004(4)
P4 0.0377(6) 0.0403(7) 0.0416(6) -0.0049(5) 0.0017(5) 0.0022(5)
C1 0.034(2) 0.030(2) 0.044(2) 0.0045(19) 0.0094(18) 0.0016(18)
C2 0.033(2) 0.028(2) 0.042(2) 0.0004(18) 0.0039(18) -0.0034(17)
C3 0.0256(19) 0.028(2) 0.035(2) 0.0037(17) 0.0035(15) -0.0005(16)
C4 0.0296(19) 0.029(2) 0.029(2) 0.0025(17) 0.0027(16) -0.0010(16)
C5 0.033(2) 0.032(2) 0.039(2) 0.0033(19) 0.0039(17) 0.0023(18)
C6 0.046(3) 0.030(2) 0.065(3) 0.001(2) 0.002(2) 0.005(2)
C7 0.058(3) 0.043(3) 0.131(5) 0.000(3) -0.005(3) 0.018(3)
C8 0.090(4) 0.045(3) 0.081(4) -0.016(3) 0.007(3) 0.018(3)
C9 0.085(4) 0.031(3) 0.095(4) 0.013(3) 0.016(3) -0.003(3)
C10 0.029(2) 0.037(2) 0.045(2) 0.001(2) 0.0057(18) 0.0031(18)
C11 0.055(3) 0.046(3) 0.054(3) 0.000(2) 0.016(2) 0.003(2)
C12 0.082(4) 0.078(4) 0.058(3) 0.006(3) 0.038(3) 0.010(3)
C13 0.077(4) 0.084(4) 0.064(4) 0.020(3) 0.032(3) -0.009(3)
C14 0.085(4) 0.049(3) 0.083(4) 0.013(3) 0.034(3) -0.014(3)
C15 0.055(3) 0.043(3) 0.065(3) 0.001(2) 0.020(2) -0.005(2)
C16 0.027(2) 0.031(2) 0.042(2) 0.0033(19) 0.0003(17) -0.0067(17)
C17 0.034(2) 0.051(3) 0.064(3) -0.009(2) 0.005(2) 0.002(2)
C18 0.032(2) 0.057(3) 0.079(4) 0.002(3) 0.002(2) 0.005(2)
C19 0.043(3) 0.052(3) 0.083(4) 0.008(3) -0.019(3) -0.007(2)
C20 0.062(3) 0.048(3) 0.063(3) -0.009(3) -0.017(3) 0.002(3)
C21 0.041(2) 0.041(3) 0.051(3) -0.001(2) -0.001(2) 0.007(2)
C22 0.032(2) 0.052(3) 0.037(2) -0.003(2) 0.0025(18) 0.002(2)
C23 0.047(3) 0.072(4) 0.049(3) 0.012(3) 0.001(2) 0.004(2)
C24 0.076(4) 0.103(5) 0.059(4) 0.036(4) 0.017(3) -0.003(3)
C25 0.072(4) 0.159(8) 0.041(3) 0.015(4) 0.012(3) 0.016(4)
C26 0.073(4) 0.127(6) 0.041(3) -0.014(4) 0.009(3) 0.014(4)
C27 0.053(3) 0.078(4) 0.047(3) -0.009(3) 0.002(2) 0.008(3)
C28 0.030(2) 0.037(2) 0.045(2) -0.008(2) 0.0057(18) -0.0050(18)
C29 0.045(3) 0.040(3) 0.065(3) -0.004(2) 0.010(2) -0.005(2)
C30 0.050(3) 0.062(4) 0.113(5) -0.010(3) 0.024(3) -0.022(3)
C31 0.035(3) 0.080(4) 0.104(5) -0.029(4) 0.001(3) -0.006(3)
C32 0.040(3) 0.068(4) 0.073(4) -0.012(3) -0.008(2) 0.008(3)
C33 0.038(2) 0.048(3) 0.057(3) -0.007(2) 0.000(2) -0.001(2)
C34 0.030(2) 0.036(2) 0.042(2) 0.0052(19) 0.0101(18) 0.0041(18)
C35 0.039(2) 0.037(2) 0.034(2) -0.0039(18) 0.0121(18) 0.0049(18)
C36 0.035(2) 0.037(2) 0.034(2) 0.0001(19) 0.0048(17) 0.0008(18)
C37 0.032(2) 0.032(2) 0.036(2) 0.0056(18) 0.0077(17) 0.0044(17)
C38 0.035(2) 0.035(2) 0.035(2) 0.0035(18) 0.0040(18) -0.0018(18)
C39 0.029(2) 0.052(3) 0.060(3) -0.004(2) 0.011(2) 0.004(2)
C40 0.036(3) 0.187(7) 0.076(4) -0.027(4) -0.008(3) 0.025(4)
C41 0.040(3) 0.127(6) 0.119(5) 0.038(4) 0.030(3) -0.006(3)
C42 0.049(3) 0.076(4) 0.194(7) -0.016(5) 0.026(4) 0.025(3)
C43 0.044(2) 0.023(2) 0.049(3) 0.0006(19) -0.003(2) 0.0065(18)
C44 0.050(3) 0.042(3) 0.050(3) -0.004(2) 0.001(2) 0.008(2)
C45 0.075(4) 0.059(3) 0.044(3) -0.003(2) -0.002(3) 0.019(3)
C46 0.066(3) 0.053(3) 0.065(4) -0.014(3) -0.028(3) 0.015(3)
C47 0.048(3) 0.058(3) 0.078(4) 0.000(3) -0.012(3) 0.000(2)
C48 0.045(3) 0.035(2) 0.062(3) 0.003(2) 0.001(2) 0.000(2)
C49 0.051(3) 0.033(2) 0.050(3) 0.011(2) 0.000(2) -0.013(2)
C50 0.052(3) 0.050(3) 0.061(3) 0.019(3) 0.004(2) -0.009(2)
C51 0.059(3) 0.094(5) 0.070(4) 0.032(3) 0.001(3) -0.025(3)
C52 0.099(5) 0.064(4) 0.073(4) 0.029(3) -0.011(3) -0.040(4)
C53 0.126(6) 0.034(3) 0.078(4) 0.007(3) -0.002(4) -0.016(3)
C54 0.084(4) 0.032(3) 0.063(3) 0.003(2) 0.007(3) -0.002(2)
C55 0.060(3) 0.043(3) 0.037(2) -0.002(2) 0.002(2) 0.010(2)
C56 0.086(4) 0.077(4) 0.047(3) 0.004(3) -0.001(3) 0.001(3)
C57 0.150(7) 0.110(6) 0.049(4) 0.013(4) -0.011(4) -0.013(5)
C58 0.180(8) 0.103(6) 0.054(4) 0.029(4) 0.018(5) -0.011(6)
C59 0.117(5) 0.089(5) 0.068(4) 0.003(4) 0.025(4) -0.023(4)
C60 0.075(4) 0.066(4) 0.045(3) 0.003(3) 0.018(3) -0.005(3)
C61 0.047(3) 0.048(3) 0.044(3) -0.008(2) 0.001(2) 0.003(2)
C62 0.057(3) 0.053(3) 0.058(3) -0.012(2) 0.014(2) 0.001(2)
C63 0.069(4) 0.061(4) 0.073(4) -0.020(3) 0.011(3) 0.017(3)
C64 0.080(4) 0.039(3) 0.113(5) -0.024(3) 0.002(4) -0.002(3)
C65 0.059(3) 0.048(3) 0.137(6) -0.022(4) 0.013(3) -0.008(3)
C66 0.046(3) 0.050(3) 0.091(4) -0.016(3) 0.012(3) -0.006(2)
O1 0.071(2) 0.096(3) 0.077(3) -0.042(2) 0.021(2) 0.004(2)
O2 0.054(2) 0.056(2) 0.106(3) -0.005(2) -0.0063(19) 0.0252(18)
O3 0.053(2) 0.043(2) 0.124(3) -0.015(2) 0.000(2) -0.0131(17)
C67 0.038(2) 0.047(3) 0.058(3) -0.014(2) 0.006(2) 0.000(2)
C68 0.041(2) 0.035(2) 0.060(3) -0.008(2) 0.006(2) 0.003(2)
C69 0.035(2) 0.036(3) 0.074(3) -0.003(2) 0.002(2) 0.001(2)

loop_
_atom_type_symbol
_atom_type_description
_atom_type_scat_dispersion_real
_atom_type_scat_dispersion_imag
_atom_type_scat_source
Mo Mo -1.6832 0.6857 'International Tables Vol C Tables 4.2.6.8 and 6.1.1.4'
Fe Fe 0.3463 0.8444 'International Tables Vol C Tables 4.2.6.8 and 6.1.1.4'
C C 0.0033 0.0016 'International Tables Vol C Tables 4.2.6.8 and 6.1.1.4'
P P 0.1023 0.0942 'International Tables Vol C Tables 4.2.6.8 and 6.1.1.4'
O O 0.0106 0.0060 'International Tables Vol C Tables 4.2.6.8 and 6.1.1.4'
H H 0.0000 0.0000 'International Tables Vol C Tables 4.2.6.8 and 6.1.1.4'

loop_
_geom_angle_atom_site_label_1
_geom_angle_atom_site_label_2
_geom_angle_atom_site_label_3
_geom_angle
_geom_angle_site_symmetry_1
_geom_angle_site_symmetry_3
_geom_angle_publ_flag
C4 Fe C38 104.31(15) . . ?
C4 Fe C37 113.78(15) . . ?
C38 Fe C37 41.29(14) . . ?
C4 Fe C3 41.70(14) . . ?
C38 Fe C3 127.37(15) . . ?
C37 Fe C3 106.40(15) . . ?
C4 Fe C5 41.10(14) . . ?
C38 Fe C5 115.15(15) . . ?
C37 Fe C5 147.96(16) . . ?
C3 Fe C5 68.67(15) . . ?
C4 Fe C36 149.49(15) . . ?
C38 Fe C36 68.80(15) . . ?
C37 Fe C36 41.34(15) . . ?
C3 Fe C36 117.83(15) . . ?
C5 Fe C36 169.10(16) . . ?
C4 Fe C35 165.44(15) . . ?
C38 Fe C35 66.97(16) . . ?
C37 Fe C35 68.06(15) . . ?
C3 Fe C35 152.84(15) . . ?
C5 Fe C35 130.40(15) . . ?
C36 Fe C35 40.29(14) . . ?
C4 Fe C2 68.45(15) . . ?
C38 Fe C2 167.33(15) . . ?
C37 Fe C2 130.75(15) . . ?
C3 Fe C2 40.44(14) . . ?
C5 Fe C2 66.79(15) . . ?
C36 Fe C2 111.78(15) . . ?
C35 Fe C2 122.23(16) . . ?
C4 Fe C34 126.47(15) . . ?
C38 Fe C34 39.68(15) . . ?
C37 Fe C34 68.17(14) . . ?
C3 Fe C34 165.21(15) . . ?
C5 Fe C34 108.15(15) . . ?
C36 Fe C34 67.87(15) . . ?
C35 Fe C34 39.55(14) . . ?
C2 Fe C34 152.94(15) . . ?
C4 Fe C1 68.04(15) . . ?
C38 Fe C1 149.28(15) . . ?
C37 Fe C1 169.42(15) . . ?
C3 Fe C1 67.56(14) . . ?
C5 Fe C1 39.54(14) . . ?
C36 Fe C1 132.64(16) . . ?
C35 Fe C1 113.02(15) . . ?
C2 Fe C1 39.18(14) . . ?
C34 Fe C1 119.84(15) . . ?
C69 Mo C67 81.86(19) . . ?
C69 Mo C68 92.59(17) . . ?
C67 Mo C68 84.20(18) . . ?
C69 Mo P2 93.54(13) . . ?
C67 Mo P2 89.48(13) . . ?
C68 Mo P2 170.49(13) . . ?
C69 Mo P1 168.91(12) . . ?
C67 Mo P1 100.32(13) . . ?
C68 Mo P1 98.43(12) . . ?
P2 Mo P1 75.68(3) . . ?
C69 Mo P3 91.35(14) . . ?
C67 Mo P3 169.61(14) . . ?
C68 Mo P3 88.28(13) . . ?
P2 Mo P3 98.84(4) . . ?
P1 Mo P3 87.85(3) . . ?
C3 P1 C16 110.07(18) . . ?
C3 P1 C10 99.72(17) . . ?
C16 P1 C10 94.54(17) . . ?
C3 P1 Mo 105.01(12) . . ?
C16 P1 Mo 123.84(13) . . ?
C10 P1 Mo 121.16(14) . . ?
C4 P2 C22 102.76(19) . . ?
C4 P2 C28 105.72(17) . . ?
C22 P2 C28 97.99(18) . . ?
C4 P2 Mo 106.47(12) . . ?
C22 P2 Mo 114.21(13) . . ?
C28 P2 Mo 127.08(14) . . ?
C37 P3 C43 103.96(18) . . ?
C37 P3 C49 102.08(19) . . ?
C43 P3 C49 96.46(18) . . ?
C37 P3 Mo 117.58(12) . . ?
C43 P3 Mo 120.79(14) . . ?
C49 P3 Mo 112.54(14) . . ?
C55 P4 C36 99.7(2) . . ?
C55 P4 C61 98.3(2) . . ?
C36 P4 C61 102.55(19) . . ?
C2 C1 C5 107.5(3) . . ?
C2 C1 C6 124.2(4) . . ?
C5 C1 C6 127.1(4) . . ?
C2 C1 Fe 68.8(2) . . ?
C5 C1 Fe 67.8(2) . . ?
C6 C1 Fe 138.4(3) . . ?
C1 C2 C3 109.7(3) . . ?
C1 C2 Fe 72.0(2) . . ?
C3 C2 Fe 68.5(2) . . ?
C2 C3 C4 106.7(3) . . ?
C2 C3 P1 136.6(3) . . ?
C4 C3 P1 115.2(3) . . ?
C2 C3 Fe 71.0(2) . . ?
C4 C3 Fe 68.2(2) . . ?
P1 C3 Fe 134.6(2) . . ?
C5 C4 C3 107.1(3) . . ?
C5 C4 P2 134.1(3) . . ?
C3 C4 P2 118.8(3) . . ?
C5 C4 Fe 70.9(2) . . ?
C3 C4 Fe 70.1(2) . . ?
P2 C4 Fe 125.4(2) . . ?
C1 C5 C4 109.0(3) . . ?
C1 C5 Fe 72.6(2) . . ?
C4 C5 Fe 68.0(2) . . ?
C7 C6 C8 110.5(4) . . ?
C7 C6 C1 111.9(4) . . ?
C8 C6 C1 110.9(4) . . ?
C7 C6 C9 109.0(4) . . ?
C8 C6 C9 109.2(4) . . ?
C1 C6 C9 105.2(4) . . ?
C11 C10 C15 118.6(4) . . ?
C11 C10 P1 120.3(3) . . ?
C15 C10 P1 120.8(3) . . ?
C10 C11 C12 120.4(5) . . ?
C13 C12 C11 119.5(5) . . ?
C14 C13 C12 120.3(5) . . ?
C13 C14 C15 120.2(5) . . ?
C14 C15 C10 121.0(5) . . ?
C21 C16 C17 118.3(4) . . ?
C21 C16 P1 125.9(3) . . ?
C17 C16 P1 115.7(3) . . ?
C18 C17 C16 120.5(4) . . ?
C19 C18 C17 119.9(4) . . ?
C20 C19 C18 120.6(4) . . ?
C19 C20 C21 120.3(5) . . ?
C16 C21 C20 120.4(4) . . ?
C27 C22 C23 118.4(4) . . ?
C27 C22 P2 118.9(4) . . ?
C23 C22 P2 122.6(3) . . ?
C24 C23 C22 120.2(5) . . ?
C25 C24 C23 120.5(6) . . ?
C24 C25 C26 119.3(5) . . ?
C27 C26 C25 120.5(6) . . ?
C22 C27 C26 121.0(5) . . ?
C29 C28 C33 118.5(4) . . ?
C29 C28 P2 121.1(3) . . ?
C33 C28 P2 120.4(3) . . ?
C28 C29 C30 120.4(5) . . ?
C31 C30 C29 120.0(5) . . ?
C32 C31 C30 120.6(5) . . ?
C31 C32 C33 120.0(5) . . ?
C32 C33 C28 120.5(5) . . ?
C38 C34 C35 106.3(3) . . ?
C38 C34 C39 125.8(4) . . ?
C35 C34 C39 126.7(4) . . ?
C38 C34 Fe 67.0(2) . . ?
C35 C34 Fe 68.3(2) . . ?
C39 C34 Fe 139.0(3) . . ?
C34 C35 C36 110.7(4) . . ?
C34 C35 Fe 72.2(2) . . ?
C36 C35 Fe 69.7(2) . . ?
C35 C36 C37 106.4(3) . . ?
C35 C36 P4 124.8(3) . . ?
C37 C36 P4 128.1(3) . . ?
C35 C36 Fe 70.0(2) . . ?
C37 C36 Fe 68.6(2) . . ?
P4 C36 Fe 133.7(2) . . ?
C38 C37 C36 106.6(3) . . ?
C38 C37 P3 117.4(3) . . ?
C36 C37 P3 136.0(3) . . ?
C38 C37 Fe 69.0(2) . . ?
C36 C37 Fe 70.0(2) . . ?
P3 C37 Fe 125.06(19) . . ?
C34 C38 C37 110.0(3) . . ?
C34 C38 Fe 73.4(2) . . ?
C37 C38 Fe 69.8(2) . . ?
C40 C39 C42 109.2(5) . . ?
C40 C39 C41 109.7(5) . . ?
C42 C39 C41 108.7(5) . . ?
C40 C39 C34 112.3(4) . . ?
C42 C39 C34 111.9(4) . . ?
C41 C39 C34 104.9(4) . . ?
C44 C43 C48 118.2(4) . . ?
C44 C43 P3 121.5(3) . . ?
C48 C43 P3 120.3(3) . . ?
C43 C44 C45 122.0(5) . . ?
C46 C45 C44 119.5(5) . . ?
C45 C46 C47 120.0(4) . . ?
C48 C47 C46 120.0(5) . . ?
C47 C48 C43 120.2(5) . . ?
C54 C49 C50 120.0(4) . . ?
C54 C49 P3 115.6(4) . . ?
C50 C49 P3 124.2(4) . . ?
C49 C50 C51 119.1(5) . . ?
C52 C51 C50 120.6(6) . . ?
C53 C52 C51 120.3(5) . . ?
C52 C53 C54 119.9(6) . . ?
C49 C54 C53 120.1(5) . . ?
C60 C55 C56 118.2(5) . . ?
C60 C55 P4 124.9(3) . . ?
C56 C55 P4 116.8(4) . . ?
C57 C56 C55 122.5(6) . . ?
C56 C57 C58 119.0(6) . . ?
C57 C58 C59 120.9(6) . . ?
C60 C59 C58 119.8(6) . . ?
C59 C60 C55 119.5(5) . . ?
C62 C61 C66 118.0(4) . . ?
C62 C61 P4 124.7(4) . . ?
C66 C61 P4 117.3(3) . . ?
C63 C62 C61 120.9(5) . . ?
C64 C63 C62 120.5(5) . . ?
C63 C64 C65 120.7(5) . . ?
C64 C65 C66 119.2(5) . . ?
C65 C66 C61 120.8(5) . . ?
O1 C67 Mo 172.7(4) . . ?
O2 C68 Mo 175.0(4) . . ?
O3 C69 Mo 173.9(4) . . ?
C70 C71 C76 112.6(10) . . ?
C70 C71 C72 127.4(10) . . ?
C76 C71 C72 120.0 . . ?
C73 C72 C71 120.0 . . ?
C74 C73 C72 120.0 . . ?
C73 C74 C75 120.0 . . ?
C74 C75 C76 120.0 . . ?
C75 C76 C71 120.0 . . ?

loop_
_geom_bond_atom_site_label_1
_geom_bond_atom_site_label_2
_geom_bond_distance
_geom_bond_site_symmetry_2
_geom_bond_publ_flag
Fe C4 2.024(4) . ?
Fe C38 2.038(4) . ?
Fe C37 2.049(4) . ?
Fe C3 2.051(4) . ?
Fe C5 2.063(4) . ?
Fe C36 2.068(4) . ?
Fe C35 2.071(4) . ?
Fe C2 2.084(4) . ?
Fe C34 2.122(4) . ?
Fe C1 2.127(4) . ?
Mo C69 1.961(4) . ?
Mo C67 1.963(5) . ?
Mo C68 1.971(4) . ?
Mo P2 2.5299(11) . ?
Mo P1 2.5355(11) . ?
Mo P3 2.5835(12) . ?
P1 C3 1.822(4) . ?
P1 C16 1.832(4) . ?
P1 C10 1.842(4) . ?
P2 C4 1.799(4) . ?
P2 C22 1.833(4) . ?
P2 C28 1.836(4) . ?
P3 C37 1.838(4) . ?
P3 C43 1.846(4) . ?
P3 C49 1.869(4) . ?
P4 C55 1.824(5) . ?
P4 C36 1.827(4) . ?
P4 C61 1.848(5) . ?
C1 C2 1.412(5) . ?
C1 C5 1.419(5) . ?
C1 C6 1.524(5) . ?
C2 C3 1.430(5) . ?
C3 C4 1.451(5) . ?
C4 C5 1.435(5) . ?
C6 C7 1.508(6) . ?
C6 C8 1.521(6) . ?
C6 C9 1.535(6) . ?
C10 C11 1.379(6) . ?
C10 C15 1.381(6) . ?
C11 C12 1.394(6) . ?
C12 C13 1.384(8) . ?
C13 C14 1.352(7) . ?
C14 C15 1.381(6) . ?
C16 C21 1.375(5) . ?
C16 C17 1.393(5) . ?
C17 C18 1.381(6) . ?
C18 C19 1.362(6) . ?
C19 C20 1.352(6) . ?
C20 C21 1.390(6) . ?
C22 C27 1.377(6) . ?
C22 C23 1.398(6) . ?
C23 C24 1.394(6) . ?
C24 C25 1.369(8) . ?
C25 C26 1.382(9) . ?
C26 C27 1.380(7) . ?
C28 C29 1.386(6) . ?
C28 C33 1.390(6) . ?
C29 C30 1.388(6) . ?
C30 C31 1.369(7) . ?
C31 C32 1.361(7) . ?
C32 C33 1.389(6) . ?
C34 C38 1.414(5) . ?
C34 C35 1.419(5) . ?
C34 C39 1.526(5) . ?
C35 C36 1.425(5) . ?
C36 C37 1.453(5) . ?
C37 C38 1.441(5) . ?
C39 C40 1.496(6) . ?
C39 C42 1.501(7) . ?
C39 C41 1.522(6) . ?
C43 C44 1.377(6) . ?
C43 C48 1.393(6) . ?
C44 C45 1.385(6) . ?
C45 C46 1.366(7) . ?
C46 C47 1.390(7) . ?
C47 C48 1.390(6) . ?
C49 C54 1.372(6) . ?
C49 C50 1.376(6) . ?
C50 C51 1.394(7) . ?
C51 C52 1.365(8) . ?
C52 C53 1.356(8) . ?
C53 C54 1.397(7) . ?
C55 C60 1.392(6) . ?
C55 C56 1.396(6) . ?
C56 C57 1.354(8) . ?
C57 C58 1.366(9) . ?
C58 C59 1.391(9) . ?
C59 C60 1.390(7) . ?
C61 C62 1.379(6) . ?
C61 C66 1.393(6) . ?
C62 C63 1.371(7) . ?
C63 C64 1.350(7) . ?
C64 C65 1.374(8) . ?
C65 C66 1.380(7) . ?
O1 C67 1.153(5) . ?
O2 C68 1.151(5) . ?
O3 C69 1.157(5) . ?
C70 C71 1.369(15) . ?
C71 C76 1.369(4) . ?
C71 C72 1.369(4) . ?
C72 C73 1.369(4) . ?
C73 C74 1.368(4) . ?
C74 C75 1.369(4) . ?
C75 C76 1.369(4) . ?
